data_7225384
loop_
_publ_author_name
'Braun, Doris E.'
'Oberacher, Herbert'
'Arnhard, Kathrin'
'Orlova, Maria'
'Griesser, Ulrich J.'

_publ_section_title
;
 4-Aminoquinaldine monohydrate polymorphism: prediction and impurity aided
 discovery of a difficult to access stable form
;
_journal_issue 22
_journal_name_full CrystEngComm
_journal_page_first 4053
_journal_paper_doi 10.1039/C5CE01758K
_journal_volume 18
_journal_year 2016
_chemical_compound_source synthesis
_chemical_formula_analytical 'C10 H12 N2 O'
_chemical_formula_moiety 'C10 H10 N2, H2 O'
_chemical_formula_structural 'C10 H12 N2 O'
_chemical_formula_sum 'C10 H12 N2 O'
_chemical_formula_weight 176.22
_chemical_melting_point 386
_chemical_name_common '4-aminoquinaldine monohydrate'
_chemical_name_systematic ' 2-Methyl-4-quinolinamine'
_space_group_IT_number 14
_symmetry_cell_setting monoclinic
_symmetry_space_group_name_Hall '-P 2ybc'
_symmetry_space_group_name_H-M 'P 1 21/c 1'
_audit_update_record
;
2015-08-19 deposited with the CCDC.
2015-10-12 downloaded from the CCDC.
;
_cell_angle_alpha 90.00000
_cell_angle_beta 92.226(3)
_cell_angle_gamma 90.00000
_cell_formula_units_Z 4
_cell_length_a 4.7832(5)
_cell_length_b 12.0775(4)
_cell_length_c 16.3371(5)
_cell_measurement_temperature 290
_cell_volume 943.07(11)
_computing_structure_refinement FULLPROF.2000
_diffrn_ambient_temperature 290
_diffrn_detector_type 'Mythen 1K'
_diffrn_measurement_device_type 'STOE stadi mp'
_diffrn_radiation_monochromator Ge(111)
_diffrn_radiation_type 'Cu K\a'
_diffrn_radiation_wavelength 1.54056
_diffrn_source 'X-ray tube'
_exptl_crystal_colour colorless
_exptl_crystal_density_diffrn 1.241
_exptl_crystal_density_method 'Not Measured'
_pd_char_colour colourless
_pd_char_particle_morphology powder
_pd_instr_location ' ?'
_pd_meas_2theta_range_inc 0.009001
_pd_meas_2theta_range_max 120.20000
_pd_meas_2theta_range_min 5.05400
_pd_meas_number_of_points 12795
_pd_meas_scan_method cont
_pd_proc_2theta_range_inc 0.009001
_pd_proc_2theta_range_max 120.2071
_pd_proc_2theta_range_min 5.0611
_pd_proc_ls_pref_orient_corr ' ?'
_pd_proc_ls_prof_R_factor 4.29
_pd_proc_ls_prof_wR_expected 3.01
_pd_proc_ls_prof_wR_factor 5.82
_pd_proc_wavelength 1.540560
_pd_spec_mount_mode transmission
_pd_spec_shape flat_sheet
_refine_ls_goodness_of_fit_all 3.71
_refine_ls_number_parameters 23
_refine_ls_number_reflns 1824
_refine_ls_number_restraints 36
_refine_ls_R_I_factor 7.0966
_cod_data_source_file c5ce01758k2.cif
_cod_data_source_block 4-aminoquinaldine_monohydrate_B
_cod_depositor_comments
;
The following automatic conversions were performed:

'_symmetry_cell_setting' value 'Monoclinic' changed to 'monoclinic'
according to
/usr/data/users/saulius/crontab/automatic-downloads/rss-feeds/RSC/lib/dictionaries/cif_core.dic
dictionary named 'cif_core.dic' version 2.4.2 from 2011-04-26.

Automatic conversion script
Id: cif_fix_values 4268 2015-11-12 08:31:59Z antanas 
;
_cod_database_code 7225384
_pd_proc_ls_prof_cr_factor 15.6578
_pd_proc_ls_prof_cwr_factor 13.9786
_pd_proc_ls_prof_cwr_expected 7.2255
_pd_proc_ls_prof_chi2 3.71
_pd_proc_ls_prof_echi2 3.71

loop_
_symmetry_equiv_pos_as_xyz
x,y,z
-x,y+1/2,-z+1/2
-x,-y,-z
x,-y+1/2,z+1/2

loop_
_atom_site_label
_atom_site_fract_x
_atom_site_fract_y
_atom_site_fract_z
_atom_site_U_iso_or_equiv
_atom_site_occupancy
_atom_site_adp_type
_atom_site_type_symbol
C1 0.4395(7) 0.2430(7) 0.2273(7) 4.00(4) 1.000 Uiso C
C2 0.4709(7) 0.1640(7) 0.2897(7) 4.00(4) 1.000 Uiso C
C3 0.3230(7) 0.1725(7) 0.3615(7) 4.00(4) 1.000 Uiso C
C4 0.1436(7) 0.2669(7) 0.3698(7) 4.00(4) 1.000 Uiso C
C5 -0.0099(7) 0.2878(7) 0.4405(7) 4.00(4) 1.000 Uiso C
C6 -0.1792(7) 0.3800(7) 0.4449(7) 4.00(4) 1.000 Uiso C
C7 -0.2025(7) 0.4543(7) 0.3785(7) 4.00(4) 1.000 Uiso C
C8 -0.0554(7) 0.4361(7) 0.3089(7) 4.00(4) 1.000 Uiso C
C9 0.1220(7) 0.3429(7) 0.3026(7) 4.00(4) 1.000 Uiso C
C10 0.6001(7) 0.2323(7) 0.1505(7) 4.00(4) 1.000 Uiso C
H1 0.5111 0.0387 0.4158 4.21(3) 1.00000 Uiso H
H2 0.2816 0.1036 0.4776 4.21(3) 1.00000 Uiso H
H3 0.6118 0.0941 0.2821 4.21(3) 1.00000 Uiso H
H4 0.0032 0.2305 0.4920 4.21(3) 1.00000 Uiso H
H5 -0.2962 0.3957 0.4997 4.21(3) 1.00000 Uiso H
H6 -0.3390 0.5263 0.3821 4.21(3) 1.00 Uiso H
H7 -0.0737 0.4932 0.2573 4.21(3) 1.000 Uiso H
H8 0.7580 0.1674 0.1562 4.21(3) 1.00 Uiso H
H9 0.4591 0.2133 0.0984 4.21(3) 1.00 Uiso H
H10 0.7045 0.3099 0.1364 4.21(3) 1.000 Uiso H
N1 0.2763(6) 0.3270(6) 0.2367(6) 3.98(3) 1.0 Uiso N
N2 0.3452(6) 0.0908(6) 0.4197(6) 3.98(3) 1.00 Uiso N
H11 0.2010 0.4042 0.1444 4.16(3) 1.00 Uiso H
H12 0.0017 0.4871 0.0925 4.16(3) 1.00 Uiso H
O1 0.1767(6) 0.4429(6) 0.0909(6) 4.15(3) 1.00 Uiso O

loop_
_geom_angle_atom_site_label_1
_geom_angle_atom_site_label_2
_geom_angle_atom_site_label_3
_geom_angle
C2 C1 C10 120.4(8)
C2 C1 N1 119.7(8)
C10 C1 N1 119.7(8)
C1 C2 C3 121.2(8)
C1 C2 H3 119.5
C3 C2 H3 119.2
C2 C3 C4 117.4(8)
C2 C3 N2 120.1(8)
C4 C3 N2 122.4(8)
C3 C4 C5 123.3(8)
C3 C4 C9 117.5(8)
C5 C4 C9 119.1(8)
C4 C5 C6 120.7(8)
C4 C5 H4 120.0
C6 C5 H4 119.1
C5 C6 C7 120.1(8)
C5 C6 H5 120.2
C7 C6 H5 119.5
C6 C7 C8 120.4(8)
C6 C7 H6 119.7
C8 C7 H6 119.8
C7 C8 C9 120.9(8)
C7 C8 H7 120.5
C9 C8 H7 118.5
C4 C9 C8 118.6(8)
C4 C9 N1 119.8(8)
C8 C9 N1 121.4(8)
C1 C10 H8 111.4
C1 C10 H9 110.4
C1 C10 H10 110.8
H8 C10 H9 108.6
H8 C10 H10 108.3
H9 C10 H10 106.8
C1 N1 C9 124.0(8)
C3 N2 H1 116.1
C3 N2 H2 121.1
H1 N2 H2 114.6
H11 O1 H12 107.3

loop_
_geom_bond_atom_site_label_1
_geom_bond_atom_site_label_2
_geom_bond_distance
C1 C2 1.400(6)
C1 C10 1.502(6)
C1 N1 1.294(6)
C2 C3 1.397(6)
C2 H3 1.09
C3 C4 1.437(6)
C3 N2 1.372(6)
C4 C3 1.437(6)
C4 C5 1.415(6)
C4 C9 1.431(6)
C5 C6 1.380(6)
C5 H4 1.09
C6 C7 1.409(6)
C6 H5 1.09
C7 C8 1.378(6)
C7 H6 1.09
C8 C9 1.416(6)
C8 H7 1.09
C9 N1 1.343(6)
C10 H8 1.09
C10 H9 1.09
C10 H10 1.09
H1 N2 1.01
H2 N2 1.01
H11 O1 0.99
H12 O1 0.99
